data_7157390
loop_
_publ_author_name
'Teng, Qiaoqiao'
'Singh, Chandan'
'Han, Yuan'
'Huynh, Han Vinh'

_publ_section_title
;
 Fused azole-thiazolines via one-pot cyclization of functionalized
 N-heterocyclic carbene precursors.
;
_journal_issue 13
_journal_name_full 'Organic &amp; biomolecular chemistry'
_journal_page_first 2487
_journal_page_last 2491
_journal_paper_doi 10.1039/c9ob02548k
_journal_volume 18
_journal_year 2020
_chemical_formula_sum 'C11 H10 N2 S'
_chemical_formula_weight 202.27
_space_group_crystal_system monoclinic
_space_group_IT_number 14
_space_group_name_Hall '-P 2yn'
_space_group_name_H-M_alt 'P 1 21/n 1'
_atom_sites_solution_hydrogens geom
_audit_creation_method SHELXL-2014/7
_audit_update_record
;
2017-03-26 deposited with the CCDC.	2020-03-10 downloaded from the CCDC.
;
_cell_angle_alpha 90
_cell_angle_beta 93.459(5)
_cell_angle_gamma 90
_cell_formula_units_Z 4
_cell_length_a 11.0937(7)
_cell_length_b 6.0127(4)
_cell_length_c 13.9608(10)
_cell_measurement_reflns_used 3464
_cell_measurement_temperature 100(2)
_cell_measurement_theta_max 69.81
_cell_measurement_theta_min 4.95
_cell_volume 929.53(11)
_computing_cell_refinement 'APEX3 v2015.9-0 (Bruker AXS)'
_computing_data_collection 'APEX3 (Bruker AXS)'
_computing_data_reduction 'SAINT V8.32B (Bruker AXS Inc., 2014)'
_computing_molecular_graphics 'Bruker SHELXTL'
_computing_publication_material 'Bruker SHELXTL'
_computing_structure_refinement 'SHELXL--2014 (Sheldrick 2014)'
_computing_structure_solution 'SHELXT--(Sheldrick 2015)'
_diffrn_ambient_temperature 100(2)
_diffrn_measured_fraction_theta_full 0.998
_diffrn_measured_fraction_theta_max 0.997
_diffrn_measurement_device_type 'Bruker D8 venture'
_diffrn_measurement_method '\f and \w scans'
_diffrn_radiation_type CuK\a
_diffrn_radiation_wavelength 1.54178
_diffrn_reflns_av_R_equivalents 0.0834
_diffrn_reflns_av_unetI/netI 0.0649
_diffrn_reflns_Laue_measured_fraction_full 0.998
_diffrn_reflns_Laue_measured_fraction_max 0.997
_diffrn_reflns_limit_h_max 12
_diffrn_reflns_limit_h_min -13
_diffrn_reflns_limit_k_max 7
_diffrn_reflns_limit_k_min -7
_diffrn_reflns_limit_l_max 17
_diffrn_reflns_limit_l_min -14
_diffrn_reflns_number 7913
_diffrn_reflns_point_group_measured_fraction_full 0.998
_diffrn_reflns_point_group_measured_fraction_max 0.997
_diffrn_reflns_theta_full 67.679
_diffrn_reflns_theta_max 70.072
_diffrn_reflns_theta_min 4.949
_exptl_absorpt_coefficient_mu 2.716
_exptl_absorpt_correction_T_max 0.7533
_exptl_absorpt_correction_T_min 0.5482
_exptl_absorpt_correction_type multi-scan
_exptl_absorpt_process_details 'Sadabs, (Sheldrick 2012)'
_exptl_crystal_colour Colourless
_exptl_crystal_density_diffrn 1.445
_exptl_crystal_density_meas ?
_exptl_crystal_density_method 'Not Measured'
_exptl_crystal_description Thin_Plate
_exptl_crystal_F_000 424
_exptl_crystal_size_max 0.203
_exptl_crystal_size_mid 0.163
_exptl_crystal_size_min 0.038
_refine_diff_density_max 0.540
_refine_diff_density_min -0.420
_refine_diff_density_rms 0.081
_refine_ls_extinction_method none
_refine_ls_goodness_of_fit_ref 1.024
_refine_ls_hydrogen_treatment constr
_refine_ls_matrix_type full
_refine_ls_number_parameters 127
_refine_ls_number_reflns 1764
_refine_ls_number_restraints 0
_refine_ls_restrained_S_all 1.024
_refine_ls_R_factor_all 0.0809
_refine_ls_R_factor_gt 0.0556
_refine_ls_shift/su_max 0.000
_refine_ls_shift/su_mean 0.000
_refine_ls_structure_factor_coef Fsqd
_refine_ls_weighting_details 'w=1/[\s^2^(Fo^2^)+(0.0625P)^2^+1.5032P] where P=(Fo^2^+2Fc^2^)/3'
_refine_ls_weighting_scheme calc
_refine_ls_wR_factor_gt 0.1304
_refine_ls_wR_factor_ref 0.1447
_reflns_Friedel_coverage 0.000
_reflns_number_gt 1331
_reflns_number_total 1764
_reflns_threshold_expression 'I > 2\s(I)'
_cod_data_source_file c9ob02548k2.cif
_cod_data_source_block G262
_cod_depositor_comments
;
The following automatic conversions were performed:

data item '_exptl_absorpt_correction_type' value 'Multi-scan' was
changed to 'multi-scan' in accordance with the
/home/data/users/saulius/crontab/automatic-downloads/rss-feeds/RSC/lib/dictionaries/cif_core.dic
dictionary named 'cif_core.dic' version 2.4.2 last updated on
2011-04-26.

data item '_exptl_crystal_density_meas' value 'Not Measured' was
changed to '?' -- the value is perceived as not measured.

Automatic conversion script
Id: cif_fix_values 7556 2019-12-06 15:28:31Z antanas 

 Adding full bibliography for 7157386--7157390.cif.
;
_cod_original_sg_symbol_H-M 'P 21/n'
_cod_database_code 7157390
_shelx_shelxl_version_number 2014/7
_shelx_space_group_comment
; 
The symmetry employed for this shelxl refinement is uniquely defined 
by the following loop, which should always be used as a source of 
symmetry information in preference to the above space-group names. 
They are only intended as comments. 
;
_computing_bruker_data_scaling 'SADABS V2012/1 (Bruker AXS Inc.)'

loop_
_space_group_symop_operation_xyz
'x, y, z'
'-x+1/2, y+1/2, -z+1/2'
'-x, -y, -z'
'x-1/2, -y-1/2, z-1/2'

loop_
_atom_site_label
_atom_site_type_symbol
_atom_site_fract_x
_atom_site_fract_y
_atom_site_fract_z
_atom_site_U_iso_or_equiv
_atom_site_adp_type
_atom_site_occupancy
_atom_site_site_symmetry_order
_atom_site_calc_flag
_atom_site_refinement_flags_posn
_atom_site_refinement_flags_adp
_atom_site_refinement_flags_occupancy
_atom_site_disorder_assembly
_atom_site_disorder_group
S1 S 0.56537(8) 0.20177(13) 0.57557(6) 0.0234(3) Uani 1 1 d . . . . .
N1 N 0.7738(3) 0.4163(5) 0.5902(2) 0.0245(7) Uani 1 1 d . . . . .
N2 N 0.6327(3) 0.6150(4) 0.6593(2) 0.0210(6) Uani 1 1 d . . . . .
C1 C 0.6599(3) 0.4248(5) 0.6110(2) 0.0215(7) Uani 1 1 d . . . . .
C2 C 0.8233(3) 0.6128(6) 0.6266(3) 0.0262(8) Uani 1 1 d . . . . .
H2 H 0.9054 0.6551 0.6228 0.031 Uiso 1 1 calc R U . . .
C3 C 0.7391(3) 0.7360(5) 0.6682(2) 0.0237(7) Uani 1 1 d . . . . .
H3 H 0.7505 0.8775 0.6976 0.028 Uiso 1 1 calc R U . . .
C4 C 0.5179(3) 0.6934(5) 0.6945(2) 0.0228(7) Uani 1 1 d . . . . .
H4A H 0.4626 0.7328 0.6388 0.027 Uiso 1 1 calc R U . . .
H4B H 0.5332 0.8301 0.7328 0.027 Uiso 1 1 calc R U . . .
C5 C 0.4565(3) 0.5246(5) 0.7553(2) 0.0214(7) Uani 1 1 d . . . . .
C6 C 0.4447(3) 0.5639(5) 0.8521(3) 0.0247(8) Uani 1 1 d . . . . .
H6 H 0.4780 0.6953 0.8808 0.030 Uiso 1 1 calc R U . . .
C7 C 0.3845(3) 0.4128(6) 0.9077(3) 0.0253(8) Uani 1 1 d . . . . .
H7 H 0.3751 0.4423 0.9737 0.030 Uiso 1 1 calc R U . . .
C8 C 0.3381(3) 0.2185(6) 0.8662(3) 0.0254(8) Uani 1 1 d . . . . .
H8 H 0.2984 0.1134 0.9042 0.030 Uiso 1 1 calc R U . . .
C9 C 0.3496(3) 0.1776(5) 0.7693(2) 0.0232(7) Uani 1 1 d . . . . .
H9 H 0.3178 0.0441 0.7415 0.028 Uiso 1 1 calc R U . . .
C10 C 0.4071(3) 0.3296(5) 0.7126(2) 0.0212(7) Uani 1 1 d . . . . .
C11 C 0.4159(3) 0.2909(6) 0.6070(2) 0.0237(7) Uani 1 1 d . . . . .
H11A H 0.3946 0.4302 0.5721 0.028 Uiso 1 1 calc R U . . .
H11B H 0.3562 0.1762 0.5854 0.028 Uiso 1 1 calc R U . . .

loop_
_atom_site_aniso_label
_atom_site_aniso_U_11
_atom_site_aniso_U_22
_atom_site_aniso_U_33
_atom_site_aniso_U_23
_atom_site_aniso_U_13
_atom_site_aniso_U_12
S1 0.0287(5) 0.0132(4) 0.0284(5) -0.0018(3) 0.0036(3) -0.0017(3)
N1 0.0251(16) 0.0214(14) 0.0268(16) 0.0000(12) 0.0018(12) -0.0016(11)
N2 0.0257(16) 0.0120(12) 0.0254(15) 0.0005(11) 0.0025(12) -0.0007(10)
C1 0.028(2) 0.0141(15) 0.0219(17) 0.0006(12) 0.0013(14) 0.0016(13)
C2 0.0243(19) 0.0228(17) 0.031(2) 0.0011(14) 0.0004(15) -0.0030(14)
C3 0.0272(19) 0.0162(15) 0.0271(18) 0.0018(13) -0.0027(14) -0.0040(13)
C4 0.0272(18) 0.0127(14) 0.0286(18) -0.0017(13) 0.0013(14) 0.0003(13)
C5 0.0208(17) 0.0159(15) 0.0277(18) 0.0007(13) 0.0026(14) 0.0029(13)
C6 0.0250(19) 0.0182(16) 0.030(2) -0.0011(13) -0.0017(15) 0.0020(13)
C7 0.028(2) 0.0251(17) 0.0224(18) 0.0011(14) -0.0004(14) 0.0026(14)
C8 0.0232(18) 0.0218(16) 0.0313(19) 0.0062(14) 0.0024(14) 0.0003(13)
C9 0.0235(18) 0.0151(15) 0.0310(19) 0.0002(13) 0.0006(14) -0.0014(13)
C10 0.0214(17) 0.0162(15) 0.0257(17) 0.0030(13) 0.0005(13) 0.0020(13)
C11 0.0261(18) 0.0164(15) 0.0283(19) 0.0013(13) -0.0015(14) -0.0014(13)

loop_
_atom_type_symbol
_atom_type_description
_atom_type_scat_dispersion_real
_atom_type_scat_dispersion_imag
_atom_type_scat_source
C C 0.0181 0.0091 'International Tables Vol C Tables 4.2.6.8 and 6.1.1.4'
H H 0.0000 0.0000 'International Tables Vol C Tables 4.2.6.8 and 6.1.1.4'
N N 0.0311 0.0180 'International Tables Vol C Tables 4.2.6.8 and 6.1.1.4'
S S 0.3331 0.5567 'International Tables Vol C Tables 4.2.6.8 and 6.1.1.4'

loop_
_geom_angle_atom_site_label_1
_geom_angle_atom_site_label_2
_geom_angle_atom_site_label_3
_geom_angle
_geom_angle_site_symmetry_1
_geom_angle_site_symmetry_3
_geom_angle_publ_flag
C1 S1 C11 104.17(16) . . ?
C1 N1 C2 104.5(3) . . ?
C1 N2 C3 105.7(3) . . ?
C1 N2 C4 130.8(3) . . ?
C3 N2 C4 123.5(3) . . ?
N1 C1 N2 112.6(3) . . ?
N1 C1 S1 118.3(2) . . ?
N2 C1 S1 129.1(3) . . ?
C3 C2 N1 110.9(3) . . ?
C3 C2 H2 124.6 . . ?
N1 C2 H2 124.6 . . ?
C2 C3 N2 106.3(3) . . ?
C2 C3 H3 126.8 . . ?
N2 C3 H3 126.8 . . ?
N2 C4 C5 113.6(3) . . ?
N2 C4 H4A 108.8 . . ?
C5 C4 H4A 108.8 . . ?
N2 C4 H4B 108.8 . . ?
C5 C4 H4B 108.8 . . ?
H4A C4 H4B 107.7 . . ?
C6 C5 C10 119.7(3) . . ?
C6 C5 C4 120.4(3) . . ?
C10 C5 C4 119.9(3) . . ?
C5 C6 C7 120.6(3) . . ?
C5 C6 H6 119.7 . . ?
C7 C6 H6 119.7 . . ?
C8 C7 C6 119.6(3) . . ?
C8 C7 H7 120.2 . . ?
C6 C7 H7 120.2 . . ?
C9 C8 C7 120.2(3) . . ?
C9 C8 H8 119.9 . . ?
C7 C8 H8 119.9 . . ?
C8 C9 C10 120.7(3) . . ?
C8 C9 H9 119.7 . . ?
C10 C9 H9 119.7 . . ?
C9 C10 C5 119.1(3) . . ?
C9 C10 C11 121.1(3) . . ?
C5 C10 C11 119.8(3) . . ?
C10 C11 S1 113.3(2) . . ?
C10 C11 H11A 108.9 . . ?
S1 C11 H11A 108.9 . . ?
C10 C11 H11B 108.9 . . ?
S1 C11 H11B 108.9 . . ?
H11A C11 H11B 107.7 . . ?

loop_
_geom_bond_atom_site_label_1
_geom_bond_atom_site_label_2
_geom_bond_distance
_geom_bond_site_symmetry_2
_geom_bond_publ_flag
S1 C1 1.755(3) . ?
S1 C11 1.821(4) . ?
N1 C1 1.314(4) . ?
N1 C2 1.387(4) . ?
N2 C1 1.371(4) . ?
N2 C3 1.386(4) . ?
N2 C4 1.470(4) . ?
C2 C3 1.351(5) . ?
C2 H2 0.9500 . ?
C3 H3 0.9500 . ?
C4 C5 1.511(5) . ?
C4 H4A 0.9900 . ?
C4 H4B 0.9900 . ?
C5 C6 1.387(5) . ?
C5 C10 1.411(5) . ?
C6 C7 1.392(5) . ?
C6 H6 0.9500 . ?
C7 C8 1.389(5) . ?
C7 H7 0.9500 . ?
C8 C9 1.388(5) . ?
C8 H8 0.9500 . ?
C9 C10 1.389(5) . ?
C9 H9 0.9500 . ?
C10 C11 1.502(5) . ?
C11 H11A 0.9900 . ?
C11 H11B 0.9900 . ?

loop_
_geom_torsion_atom_site_label_1
_geom_torsion_atom_site_label_2
_geom_torsion_atom_site_label_3
_geom_torsion_atom_site_label_4
_geom_torsion
_geom_torsion_site_symmetry_1
_geom_torsion_site_symmetry_2
_geom_torsion_site_symmetry_3
_geom_torsion_site_symmetry_4
_geom_torsion_publ_flag
C2 N1 C1 N2 -0.4(4) . . . . ?
C2 N1 C1 S1 179.8(2) . . . . ?
C3 N2 C1 N1 0.8(4) . . . . ?
C4 N2 C1 N1 178.8(3) . . . . ?
C3 N2 C1 S1 -179.5(3) . . . . ?
C4 N2 C1 S1 -1.4(5) . . . . ?
C11 S1 C1 N1 -174.6(3) . . . . ?
C11 S1 C1 N2 5.6(3) . . . . ?
C1 N1 C2 C3 -0.2(4) . . . . ?
N1 C2 C3 N2 0.6(4) . . . . ?
C1 N2 C3 C2 -0.8(4) . . . . ?
C4 N2 C3 C2 -179.1(3) . . . . ?
C1 N2 C4 C5 52.2(5) . . . . ?
C3 N2 C4 C5 -130.0(3) . . . . ?
N2 C4 C5 C6 113.3(3) . . . . ?
N2 C4 C5 C10 -69.0(4) . . . . ?
C10 C5 C6 C7 0.0(5) . . . . ?
C4 C5 C6 C7 177.7(3) . . . . ?
C5 C6 C7 C8 1.4(5) . . . . ?
C6 C7 C8 C9 -1.3(5) . . . . ?
C7 C8 C9 C10 -0.1(5) . . . . ?
C8 C9 C10 C5 1.5(5) . . . . ?
C8 C9 C10 C11 -177.7(3) . . . . ?
C6 C5 C10 C9 -1.4(5) . . . . ?
C4 C5 C10 C9 -179.2(3) . . . . ?
C6 C5 C10 C11 177.8(3) . . . . ?
C4 C5 C10 C11 0.1(5) . . . . ?
C9 C10 C11 S1 -104.4(3) . . . . ?
C5 C10 C11 S1 76.4(3) . . . . ?
C1 S1 C11 C10 -62.0(3) . . . . ?
